data_4325012
loop_
_publ_author_name
'Moumita Bose'
'Golam Moula'
'Ameerunisha Begum'
'Sabyasachi Sarkar'

_publ_section_title
;
 Dangling Thiyl Radical: Stabilized in
 [PPh4]2[(bdt)WVI(O)(\m-S)2CuI(SC6H4S.)]
;
_journal_name_full 'Inorganic Chemistry'
_journal_page_first 3852
_journal_page_last 3854
_journal_paper_doi 10.1021/ic200258u
_journal_volume 50
_journal_year 2011
_chemical_formula_moiety 'C54 H45 Cu O2 P2 S3 W'
_chemical_formula_sum 'C54 H45 Cu O2 P2 S3 W'
_chemical_formula_weight 1131.41
_chemical_name_systematic
;
 ?
;
_space_group_IT_number 14
_symmetry_cell_setting monoclinic
_symmetry_space_group_name_Hall '-P 2yn'
_symmetry_space_group_name_H-M 'P 1 21/n 1'
_atom_sites_solution_hydrogens geom
_atom_sites_solution_primary direct
_atom_sites_solution_secondary difmap
_audit_creation_method SHELXL-97
_cell_angle_alpha 90.000(5)
_cell_angle_beta 91.070(5)
_cell_angle_gamma 90.000(5)
_cell_formula_units_Z 4
_cell_length_a 9.864(5)
_cell_length_b 18.786(5)
_cell_length_c 25.700(5)
_cell_measurement_temperature 293(2)
_cell_volume 4762(3)
_computing_cell_refinement 'SAINT (Bruker, 2002)'
_computing_data_collection 'SAINT (Bruker, 2002)'
_computing_data_reduction 'SAINT (Bruker, 2002)'
_computing_molecular_graphics ORTEP-3
_computing_publication_material SHELXL-97
_computing_structure_refinement 'SHELXL-97 (Sheldrick, 1997)'
_computing_structure_solution 'SHELXTL (Bruker, 2002)'
_diffrn_ambient_temperature 293(2)
_diffrn_measured_fraction_theta_full 0.998
_diffrn_measured_fraction_theta_max 0.998
_diffrn_measurement_device_type 'CCD area detector'
_diffrn_measurement_method 'Omega scans'
_diffrn_radiation_monochromator graphite
_diffrn_radiation_source 'fine-focus sealed tube'
_diffrn_radiation_type MoK\a
_diffrn_radiation_wavelength 0.71073
_diffrn_reflns_av_R_equivalents 0.0676
_diffrn_reflns_av_sigmaI/netI 0.0775
_diffrn_reflns_limit_h_max 11
_diffrn_reflns_limit_h_min -12
_diffrn_reflns_limit_k_max 17
_diffrn_reflns_limit_k_min -23
_diffrn_reflns_limit_l_max 31
_diffrn_reflns_limit_l_min -31
_diffrn_reflns_number 26293
_diffrn_reflns_theta_full 26.00
_diffrn_reflns_theta_max 26.00
_diffrn_reflns_theta_min 2.17
_exptl_absorpt_coefficient_mu 3.101
_exptl_absorpt_correction_T_max 0.940
_exptl_absorpt_correction_T_min 0.883
_exptl_absorpt_correction_type empirical
_exptl_absorpt_process_details 'SADABS (Bruker, 2002)'
_exptl_crystal_colour yellow
_exptl_crystal_density_diffrn 1.578
_exptl_crystal_description block
_exptl_crystal_F_000 2264
_exptl_crystal_size_max 0.04
_exptl_crystal_size_mid 0.04
_exptl_crystal_size_min 0.02
_refine_diff_density_max 4.164
_refine_diff_density_min -1.890
_refine_diff_density_rms 0.239
_refine_ls_extinction_method none
_refine_ls_goodness_of_fit_ref 1.337
_refine_ls_hydrogen_treatment constr
_refine_ls_matrix_type full
_refine_ls_number_parameters 568
_refine_ls_number_reflns 9333
_refine_ls_number_restraints 1
_refine_ls_restrained_S_all 1.337
_refine_ls_R_factor_all 0.0832
_refine_ls_R_factor_gt 0.0607
_refine_ls_shift/su_max 0.000
_refine_ls_shift/su_mean 0.000
_refine_ls_structure_factor_coef Fsqd
_refine_ls_weighting_details 'calc w=1/[\s^2^(Fo^2^)+(0.0678P)^2^+0.0000P] where P=(Fo^2^+2Fc^2^)/3'
_refine_ls_weighting_scheme calc
_refine_ls_wR_factor_gt 0.1581
_refine_ls_wR_factor_ref 0.1773
_reflns_number_gt 7035
_reflns_number_total 9333
_reflns_threshold_expression >2sigma(I)
_cod_data_source_file ic200258u_si_003.cif
_cod_data_source_block 1maya
_cod_database_code 4325012

loop_
_symmetry_equiv_pos_as_xyz
'x, y, z'
'-x+1/2, y+1/2, -z+1/2'
'-x, -y, -z'
'x-1/2, -y-1/2, z-1/2'

loop_
_atom_site_label
_atom_site_type_symbol
_atom_site_fract_x
_atom_site_fract_y
_atom_site_fract_z
_atom_site_U_iso_or_equiv
_atom_site_adp_type
_atom_site_occupancy
_atom_site_symmetry_multiplicity
_atom_site_calc_flag
_atom_site_refinement_flags
C1 C 0.2557(8) 0.4842(4) 0.1009(3) 0.0207(17) Uani 1 1 d .
C2 C 0.1299(7) 0.4826(5) 0.0756(3) 0.0227(18) Uani 1 1 d .
H2 H 0.0821 0.4401 0.0728 0.027 Uiso 1 1 calc R
C3 C 0.0748(9) 0.5463(5) 0.0542(3) 0.030(2) Uani 1 1 d .
H3 H -0.0118 0.5458 0.0393 0.036 Uiso 1 1 calc R
C4 C 0.1476(8) 0.6085(4) 0.0553(3) 0.0247(18) Uani 1 1 d .
H4 H 0.1116 0.6501 0.0410 0.030 Uiso 1 1 calc R
C5 C 0.2780(8) 0.6082(4) 0.0784(3) 0.0242(18) Uani 1 1 d .
H5 H 0.3301 0.6494 0.0785 0.029 Uiso 1 1 calc R
C6 C 0.3293(7) 0.5464(4) 0.1012(3) 0.0209(17) Uani 1 1 d .
H6 H 0.4149 0.5472 0.1170 0.025 Uiso 1 1 calc R
C19 C 0.5668(8) 0.1719(4) 0.8381(3) 0.0213(17) Uani 1 1 d .
C20 C 0.6166(8) 0.2388(4) 0.8272(3) 0.0232(18) Uani 1 1 d .
H20 H 0.5939 0.2773 0.8480 0.028 Uiso 1 1 calc R
C21 C 0.6979(9) 0.2482(5) 0.7864(3) 0.032(2) Uani 1 1 d .
H21 H 0.7288 0.2936 0.7784 0.038 Uiso 1 1 calc R
C22 C 0.7361(8) 0.1906(5) 0.7562(3) 0.029(2) Uani 1 1 d .
H22 H 0.7944 0.1972 0.7286 0.035 Uiso 1 1 calc R
C23 C 0.6873(8) 0.1235(5) 0.7673(3) 0.028(2) Uani 1 1 d .
H23 H 0.7116 0.0848 0.7468 0.034 Uiso 1 1 calc R
C24 C 0.6050(8) 0.1143(5) 0.8075(3) 0.0243(18) Uani 1 1 d .
H24 H 0.5730 0.0690 0.8151 0.029 Uiso 1 1 calc R
C34 C 0.7832(8) 0.2247(5) 0.1727(3) 0.0263(19) Uani 1 1 d .
H34 H 0.7945 0.1761 0.1675 0.032 Uiso 1 1 calc R
C35 C 0.6550(8) 0.2538(4) 0.1711(3) 0.0277(19) Uani 1 1 d .
H35 H 0.5800 0.2251 0.1643 0.033 Uiso 1 1 calc R
W1 W 0.13893(4) 0.184526(18) 0.069557(12) 0.02546(14) Uani 1 1 d U
Cu1 Cu 0.23266(10) 0.31026(5) 0.10330(4) 0.0219(2) Uani 1 1 d .
O1 O 0.2187(6) 0.1288(4) 0.0224(2) 0.0404(16) Uani 1 1 d .
O2 O -0.0216(5) 0.1405(3) 0.09033(17) 0.0135(10) Uani 1 1 d U
S1 S 0.2808(2) 0.20276(12) 0.13869(8) 0.0283(5) Uani 1 1 d .
S2 S 0.0958(2) 0.29233(12) 0.03386(8) 0.0293(5) Uani 1 1 d .
S3 S 0.3244(2) 0.40866(11) 0.13305(8) 0.0244(5) Uani 1 1 d .
P1 P 0.4533(2) 0.16168(11) 0.89199(8) 0.0207(5) Uani 1 1 d .
P2 P 0.7252(2) 0.46360(11) 0.19520(7) 0.0201(4) Uani 1 1 d .
C7 C 0.2941(8) 0.2031(4) 0.8746(3) 0.0227(18) Uani 1 1 d .
C8 C 0.2744(8) 0.2345(4) 0.8258(3) 0.0210(17) Uani 1 1 d .
H8 H 0.3432 0.2341 0.8015 0.025 Uiso 1 1 calc R
C9 C 0.1493(9) 0.2667(5) 0.8140(3) 0.031(2) Uani 1 1 d .
H9 H 0.1360 0.2900 0.7824 0.037 Uiso 1 1 calc R
C10 C 0.0458(9) 0.2637(5) 0.8495(3) 0.031(2) Uani 1 1 d .
H10 H -0.0374 0.2845 0.8411 0.037 Uiso 1 1 calc R
C11 C 0.0633(9) 0.2308(5) 0.8965(3) 0.032(2) Uani 1 1 d .
H11 H -0.0077 0.2292 0.9198 0.038 Uiso 1 1 calc R
C12 C 0.1896(8) 0.1990(4) 0.9099(3) 0.0255(19) Uani 1 1 d .
H12 H 0.2021 0.1759 0.9416 0.031 Uiso 1 1 calc R
C13 C 0.5373(8) 0.2055(4) 0.9469(3) 0.0215(17) Uani 1 1 d .
C14 C 0.4656(8) 0.2440(4) 0.9832(3) 0.0233(18) Uani 1 1 d .
H14 H 0.3721 0.2491 0.9799 0.028 Uiso 1 1 calc R
C15 C 0.5373(9) 0.2752(4) 1.0253(3) 0.0260(19) Uani 1 1 d .
H15 H 0.4911 0.3026 1.0494 0.031 Uiso 1 1 calc R
C16 C 0.6760(8) 0.2655(5) 1.0312(3) 0.0274(19) Uani 1 1 d .
H16 H 0.7236 0.2863 1.0589 0.033 Uiso 1 1 calc R
C17 C 0.7425(8) 0.2239(5) 0.9949(3) 0.0254(19) Uani 1 1 d .
H17 H 0.8348 0.2155 0.9996 0.031 Uiso 1 1 calc R
C18 C 0.6767(8) 0.1950(4) 0.9524(3) 0.0250(19) Uani 1 1 d .
H18 H 0.7240 0.1690 0.9278 0.030 Uiso 1 1 calc R
C25 C 0.4261(9) 0.0688(4) 0.9061(3) 0.028(2) Uani 1 1 d .
C26 C 0.5366(10) 0.0297(5) 0.9262(3) 0.039(2) Uani 1 1 d .
H26 H 0.6203 0.0516 0.9315 0.046 Uiso 1 1 calc R
C27 C 0.5192(14) -0.0426(6) 0.9381(4) 0.058(3) Uani 1 1 d .
H27 H 0.5912 -0.0697 0.9510 0.070 Uiso 1 1 calc R
C28 C 0.3920(14) -0.0728(6) 0.9301(4) 0.056(3) Uani 1 1 d .
H28 H 0.3792 -0.1206 0.9381 0.067 Uiso 1 1 calc R
C29 C 0.2861(11) -0.0345(5) 0.9110(4) 0.047(3) Uani 1 1 d .
H29 H 0.2021 -0.0562 0.9061 0.056 Uiso 1 1 calc R
C30 C 0.3021(10) 0.0362(5) 0.8987(4) 0.037(2) Uani 1 1 d .
H30 H 0.2290 0.0622 0.8855 0.045 Uiso 1 1 calc R
C31 C 0.7496(8) 0.3694(4) 0.1893(3) 0.0195(17) Uani 1 1 d .
C32 C 0.8789(9) 0.3405(5) 0.1915(3) 0.0258(19) Uani 1 1 d .
H32 H 0.9533 0.3693 0.1991 0.031 Uiso 1 1 calc R
C33 C 0.8971(9) 0.2681(5) 0.1822(3) 0.031(2) Uani 1 1 d .
H33 H 0.9838 0.2486 0.1823 0.037 Uiso 1 1 calc R
C36 C 0.6384(8) 0.3258(4) 0.1796(3) 0.0248(19) Uani 1 1 d .
H36 H 0.5517 0.3453 0.1789 0.030 Uiso 1 1 calc R
C37 C 0.5896(8) 0.4815(4) 0.2385(3) 0.0243(18) Uani 1 1 d .
C38 C 0.5592(8) 0.4327(4) 0.2775(3) 0.0246(18) Uani 1 1 d .
H38 H 0.5969 0.3873 0.2770 0.030 Uiso 1 1 calc R
C39 C 0.4714(8) 0.4522(5) 0.3175(3) 0.031(2) Uani 1 1 d .
H39 H 0.4478 0.4192 0.3428 0.037 Uiso 1 1 calc R
C40 C 0.4209(8) 0.5198(5) 0.3189(3) 0.029(2) Uani 1 1 d .
H40 H 0.3667 0.5333 0.3464 0.034 Uiso 1 1 calc R
C41 C 0.4489(8) 0.5685(5) 0.2803(3) 0.031(2) Uani 1 1 d .
H41 H 0.4112 0.6138 0.2815 0.037 Uiso 1 1 calc R
C42 C 0.5333(7) 0.5500(4) 0.2397(3) 0.0235(18) Uani 1 1 d .
H42 H 0.5521 0.5827 0.2136 0.028 Uiso 1 1 calc R
C43 C 0.8718(8) 0.5073(4) 0.2234(3) 0.0225(18) Uani 1 1 d .
C44 C 0.8664(8) 0.5368(4) 0.2734(3) 0.0197(17) Uani 1 1 d .
H44 H 0.7890 0.5324 0.2932 0.024 Uiso 1 1 calc R
C45 C 0.9804(8) 0.5730(4) 0.2924(3) 0.0222(17) Uani 1 1 d .
H45 H 0.9791 0.5918 0.3258 0.027 Uiso 1 1 calc R
C46 C 1.0932(7) 0.5814(4) 0.2637(3) 0.0218(17) Uani 1 1 d .
H46 H 1.1667 0.6072 0.2768 0.026 Uiso 1 1 calc R
C47 C 1.0978(8) 0.5510(4) 0.2142(3) 0.0260(19) Uani 1 1 d .
H47 H 1.1761 0.5554 0.1948 0.031 Uiso 1 1 calc R
C48 C 0.9874(8) 0.5143(4) 0.1934(3) 0.0222(18) Uani 1 1 d .
H48 H 0.9903 0.4949 0.1601 0.027 Uiso 1 1 calc R
C49 C 0.7004(8) 0.5016(4) 0.1317(3) 0.0210(17) Uani 1 1 d .
C50 C 0.7281(8) 0.5734(4) 0.1241(3) 0.0259(19) Uani 1 1 d .
H50 H 0.7559 0.6014 0.1522 0.031 Uiso 1 1 calc R
C51 C 0.7148(8) 0.6040(5) 0.0750(3) 0.0268(19) Uani 1 1 d .
H51 H 0.7329 0.6521 0.0702 0.032 Uiso 1 1 calc R
C52 C 0.6742(8) 0.5618(5) 0.0334(3) 0.028(2) Uani 1 1 d .
H52 H 0.6645 0.5819 0.0004 0.034 Uiso 1 1 calc R
C53 C 0.6477(8) 0.4899(5) 0.0403(3) 0.0281(19) Uani 1 1 d .
H53 H 0.6226 0.4619 0.0119 0.034 Uiso 1 1 calc R
C54 C 0.6585(7) 0.4596(4) 0.0897(3) 0.0219(17) Uani 1 1 d .
H54 H 0.6380 0.4117 0.0945 0.026 Uiso 1 1 calc R

loop_
_atom_site_aniso_label
_atom_site_aniso_U_11
_atom_site_aniso_U_22
_atom_site_aniso_U_33
_atom_site_aniso_U_23
_atom_site_aniso_U_13
_atom_site_aniso_U_12
C1 0.031(5) 0.015(4) 0.016(4) 0.003(3) 0.002(3) 0.001(3)
C2 0.018(4) 0.033(5) 0.018(4) 0.005(3) 0.003(3) -0.002(3)
C3 0.033(5) 0.032(5) 0.024(4) -0.003(4) 0.001(4) 0.011(4)
C4 0.032(5) 0.021(4) 0.021(4) 0.000(3) -0.001(3) 0.004(4)
C5 0.027(5) 0.019(4) 0.026(4) -0.001(3) 0.000(3) -0.002(4)
C6 0.014(4) 0.027(5) 0.022(4) 0.000(3) 0.001(3) 0.000(3)
C19 0.029(5) 0.020(4) 0.015(4) 0.005(3) 0.000(3) 0.004(3)
C20 0.020(4) 0.027(5) 0.022(4) -0.004(4) 0.003(3) -0.008(3)
C21 0.036(5) 0.029(5) 0.029(5) 0.006(4) -0.012(4) -0.003(4)
C22 0.023(5) 0.047(6) 0.017(4) 0.002(4) 0.000(3) 0.000(4)
C23 0.033(5) 0.033(5) 0.019(4) -0.002(4) -0.006(4) 0.007(4)
C24 0.017(4) 0.029(5) 0.027(4) 0.002(4) -0.004(3) 0.006(3)
C34 0.020(4) 0.028(5) 0.031(5) -0.003(4) -0.001(4) 0.008(4)
C35 0.026(5) 0.024(5) 0.033(5) 0.005(4) -0.001(4) -0.005(4)
W1 0.0333(2) 0.0229(2) 0.0200(2) -0.00177(14) -0.00098(14) 0.00238(15)
Cu1 0.0272(6) 0.0206(5) 0.0178(5) 0.0013(4) -0.0007(4) 0.0019(4)
O1 0.051(4) 0.057(5) 0.013(3) -0.001(3) 0.004(3) 0.000(3)
O2 0.011(2) 0.017(3) 0.013(2) -0.009(2) 0.0018(19) -0.005(2)
S1 0.0378(13) 0.0254(12) 0.0213(10) 0.0029(9) -0.0065(9) 0.0044(9)
S2 0.0369(13) 0.0280(12) 0.0225(10) 0.0028(9) -0.0091(9) -0.0001(10)
S3 0.0268(11) 0.0240(11) 0.0221(10) 0.0047(9) -0.0045(8) -0.0005(9)
P1 0.0249(11) 0.0200(11) 0.0174(10) 0.0005(8) 0.0011(8) 0.0030(9)
P2 0.0226(11) 0.0187(11) 0.0191(10) -0.0008(9) -0.0012(8) 0.0007(9)
C7 0.027(4) 0.018(4) 0.023(4) 0.007(3) -0.003(3) -0.006(3)
C8 0.024(4) 0.020(4) 0.019(4) 0.001(3) 0.001(3) -0.002(3)
C9 0.046(6) 0.024(5) 0.021(4) -0.001(4) -0.016(4) -0.003(4)
C10 0.025(5) 0.028(5) 0.040(5) -0.006(4) -0.004(4) 0.001(4)
C11 0.032(5) 0.034(5) 0.030(5) -0.005(4) -0.001(4) -0.005(4)
C12 0.031(5) 0.026(5) 0.019(4) 0.002(3) -0.003(3) 0.001(4)
C13 0.020(4) 0.028(4) 0.017(4) 0.004(3) 0.001(3) 0.004(3)
C14 0.026(4) 0.020(4) 0.024(4) 0.002(3) -0.002(3) 0.004(3)
C15 0.045(5) 0.015(4) 0.018(4) 0.001(3) 0.002(4) 0.001(4)
C16 0.028(5) 0.034(5) 0.020(4) 0.005(4) -0.007(3) -0.010(4)
C17 0.012(4) 0.044(6) 0.021(4) 0.012(4) 0.005(3) -0.001(4)
C18 0.014(4) 0.034(5) 0.027(4) 0.000(4) 0.006(3) 0.000(3)
C25 0.045(5) 0.018(4) 0.020(4) -0.006(3) 0.010(4) 0.003(4)
C26 0.056(6) 0.030(5) 0.030(5) 0.003(4) 0.003(4) 0.017(5)
C27 0.107(10) 0.043(7) 0.024(5) 0.004(5) 0.000(6) 0.028(7)
C28 0.100(10) 0.033(6) 0.036(6) -0.002(5) 0.042(6) -0.001(6)
C29 0.041(6) 0.033(6) 0.067(7) -0.009(5) 0.039(5) -0.010(5)
C30 0.043(6) 0.024(5) 0.045(6) -0.013(4) 0.023(5) -0.003(4)
C31 0.025(4) 0.016(4) 0.017(4) -0.005(3) 0.001(3) 0.002(3)
C32 0.033(5) 0.025(5) 0.020(4) -0.001(4) -0.003(4) 0.001(4)
C33 0.035(5) 0.025(5) 0.032(5) -0.002(4) -0.007(4) 0.003(4)
C36 0.021(4) 0.035(5) 0.018(4) -0.002(4) -0.001(3) 0.000(4)
C37 0.025(4) 0.026(5) 0.021(4) -0.004(4) -0.009(3) -0.008(4)
C38 0.025(4) 0.024(5) 0.025(4) 0.000(4) 0.000(3) 0.001(4)
C39 0.027(5) 0.041(6) 0.025(4) -0.003(4) 0.003(4) -0.007(4)
C40 0.015(4) 0.040(5) 0.031(4) -0.012(4) 0.008(3) 0.001(4)
C41 0.024(5) 0.036(5) 0.034(5) -0.014(4) -0.001(4) 0.002(4)
C42 0.012(4) 0.027(5) 0.032(4) -0.002(4) -0.005(3) -0.005(3)
C43 0.035(5) 0.014(4) 0.019(4) 0.003(3) -0.006(3) -0.003(3)
C44 0.019(4) 0.016(4) 0.024(4) -0.001(3) 0.000(3) -0.001(3)
C45 0.023(4) 0.019(4) 0.024(4) 0.000(3) -0.004(3) 0.003(3)
C46 0.011(4) 0.022(4) 0.032(4) 0.002(4) -0.001(3) -0.002(3)
C47 0.016(4) 0.031(5) 0.032(4) -0.006(4) 0.008(3) -0.008(4)
C48 0.031(5) 0.019(4) 0.017(4) -0.001(3) 0.004(3) -0.003(3)
C49 0.022(4) 0.021(4) 0.020(4) 0.002(3) 0.004(3) -0.001(3)
C50 0.028(5) 0.021(4) 0.029(4) -0.009(4) -0.009(4) 0.000(4)
C51 0.021(4) 0.024(5) 0.035(5) 0.004(4) -0.005(4) 0.000(4)
C52 0.026(5) 0.038(5) 0.021(4) 0.019(4) -0.001(3) 0.006(4)
C53 0.031(5) 0.031(5) 0.022(4) -0.001(4) -0.005(4) 0.002(4)
C54 0.023(4) 0.023(4) 0.020(4) -0.002(3) -0.005(3) -0.003(3)

loop_
_atom_type_symbol
_atom_type_description
_atom_type_scat_dispersion_real
_atom_type_scat_dispersion_imag
_atom_type_scat_source
C C 0.0033 0.0016 'International Tables Vol C Tables 4.2.6.8 and 6.1.1.4'
H H 0.0000 0.0000 'International Tables Vol C Tables 4.2.6.8 and 6.1.1.4'
O O 0.0106 0.0060 'International Tables Vol C Tables 4.2.6.8 and 6.1.1.4'
P P 0.1023 0.0942 'International Tables Vol C Tables 4.2.6.8 and 6.1.1.4'
S S 0.1246 0.1234 'International Tables Vol C Tables 4.2.6.8 and 6.1.1.4'
Cu Cu 0.3201 1.2651 'International Tables Vol C Tables 4.2.6.8 and 6.1.1.4'
W W -0.8490 6.8722 'International Tables Vol C Tables 4.2.6.8 and 6.1.1.4'

loop_
_geom_angle_atom_site_label_1
_geom_angle_atom_site_label_2
_geom_angle_atom_site_label_3
_geom_angle
C6 C1 C2 119.1(7)
C6 C1 S3 118.7(6)
C2 C1 S3 122.1(6)
C1 C2 C3 119.7(8)
C1 C2 H2 120.2
C3 C2 H2 120.2
C4 C3 C2 120.8(8)
C4 C3 H3 119.6
C2 C3 H3 119.6
C3 C4 C5 118.6(8)
C3 C4 H4 120.7
C5 C4 H4 120.7
C6 C5 C4 120.3(7)
C6 C5 H5 119.8
C4 C5 H5 119.8
C1 C6 C5 121.2(7)
C1 C6 H6 119.4
C5 C6 H6 119.4
C20 C19 C24 119.4(7)
C20 C19 P1 118.7(6)
C24 C19 P1 121.9(6)
C21 C20 C19 119.9(8)
C21 C20 H20 120.0
C19 C20 H20 120.0
C20 C21 C22 120.4(8)
C20 C21 H21 119.8
C22 C21 H21 119.8
C23 C22 C21 119.9(8)
C23 C22 H22 120.1
C21 C22 H22 120.1
C24 C23 C22 119.6(8)
C24 C23 H23 120.2
C22 C23 H23 120.2
C23 C24 C19 120.8(8)
C23 C24 H24 119.6
C19 C24 H24 119.6
C35 C34 C33 120.4(8)
C35 C34 H34 119.8
C33 C34 H34 119.8
C34 C35 C36 119.7(8)
C34 C35 H35 120.1
C36 C35 H35 120.1
O1 W1 O2 108.6(3)
O1 W1 S2 109.3(2)
O2 W1 S2 110.94(16)
O1 W1 S1 110.2(2)
O2 W1 S1 110.86(15)
S2 W1 S1 106.94(8)
O1 W1 Cu1 125.5(2)
O2 W1 Cu1 125.88(14)
S2 W1 Cu1 53.26(6)
S1 W1 Cu1 53.70(6)
S3 Cu1 S2 130.04(9)
S3 Cu1 S1 122.08(9)
S2 Cu1 S1 107.74(9)
S3 Cu1 W1 175.32(7)
S2 Cu1 W1 53.86(6)
S1 Cu1 W1 53.89(6)
Cu1 S1 W1 72.41(6)
Cu1 S2 W1 72.88(7)
C1 S3 Cu1 111.2(3)
C7 P1 C25 109.6(4)
C7 P1 C19 108.3(4)
C25 P1 C19 110.7(4)
C7 P1 C13 112.3(4)
C25 P1 C13 110.4(4)
C19 P1 C13 105.5(4)
C37 P2 C31 110.0(4)
C37 P2 C49 113.6(4)
C31 P2 C49 109.4(4)
C37 P2 C43 105.5(4)
C31 P2 C43 112.1(4)
C49 P2 C43 106.2(4)
C12 C7 C8 121.2(8)
C12 C7 P1 117.9(6)
C8 C7 P1 120.8(6)
C7 C8 C9 118.9(7)
C7 C8 H8 120.5
C9 C8 H8 120.5
C10 C9 C8 119.8(8)
C10 C9 H9 120.1
C8 C9 H9 120.1
C11 C10 C9 121.4(8)
C11 C10 H10 119.3
C9 C10 H10 119.3
C10 C11 C12 120.0(8)
C10 C11 H11 120.0
C12 C11 H11 120.0
C7 C12 C11 118.6(8)
C7 C12 H12 120.7
C11 C12 H12 120.7
C14 C13 C18 121.4(7)
C14 C13 P1 121.8(6)
C18 C13 P1 116.7(6)
C13 C14 C15 118.7(7)
C13 C14 H14 120.7
C15 C14 H14 120.7
C16 C15 C14 120.6(8)
C16 C15 H15 119.7
C14 C15 H15 119.7
C15 C16 C17 118.5(7)
C15 C16 H16 120.7
C17 C16 H16 120.7
C18 C17 C16 122.4(7)
C18 C17 H17 118.8
C16 C17 H17 118.8
C17 C18 C13 118.4(7)
C17 C18 H18 120.8
C13 C18 H18 120.8
C30 C25 C26 120.0(9)
C30 C25 P1 122.4(7)
C26 C25 P1 117.5(7)
C25 C26 C27 119.3(10)
C25 C26 H26 120.4
C27 C26 H26 120.4
C28 C27 C26 118.4(11)
C28 C27 H27 120.8
C26 C27 H27 120.8
C29 C28 C27 121.8(10)
C29 C28 H28 119.1
C27 C28 H28 119.1
C28 C29 C30 120.4(10)
C28 C29 H29 119.8
C30 C29 H29 119.8
C29 C30 C25 120.2(10)
C29 C30 H30 119.9
C25 C30 H30 119.9
C32 C31 C36 120.0(8)
C32 C31 P2 120.5(6)
C36 C31 P2 119.4(6)
C31 C32 C33 119.8(8)
C31 C32 H32 120.1
C33 C32 H32 120.1
C32 C33 C34 119.4(8)
C32 C33 H33 120.3
C34 C33 H33 120.3
C35 C36 C31 120.7(8)
C35 C36 H36 119.7
C31 C36 H36 119.7
C38 C37 C42 119.8(8)
C38 C37 P2 119.8(6)
C42 C37 P2 119.1(6)
C37 C38 C39 119.9(8)
C37 C38 H38 120.1
C39 C38 H38 120.1
C40 C39 C38 119.5(8)
C40 C39 H39 120.3
C38 C39 H39 120.3
C39 C40 C41 121.3(8)
C39 C40 H40 119.4
C41 C40 H40 119.4
C40 C41 C42 120.3(8)
C40 C41 H41 119.9
C42 C41 H41 119.9
C41 C42 C37 119.2(8)
C41 C42 H42 120.4
C37 C42 H42 120.4
C48 C43 C44 121.0(7)
C48 C43 P2 118.6(6)
C44 C43 P2 120.3(6)
C45 C44 C43 118.0(7)
C45 C44 H44 121.0
C43 C44 H44 121.0
C46 C45 C44 122.0(7)
C46 C45 H45 119.0
C44 C45 H45 119.0
C45 C46 C47 119.3(7)
C45 C46 H46 120.3
C47 C46 H46 120.3
C48 C47 C46 121.0(7)
C48 C47 H47 119.5
C46 C47 H47 119.5
C47 C48 C43 118.5(7)
C47 C48 H48 120.7
C43 C48 H48 120.7
C50 C49 C54 119.8(7)
C50 C49 P2 119.3(6)
C54 C49 P2 120.8(6)
C49 C50 C51 120.8(7)
C49 C50 H50 119.6
C51 C50 H50 119.6
C52 C51 C50 119.1(8)
C52 C51 H51 120.4
C50 C51 H51 120.4
C51 C52 C53 120.7(7)
C51 C52 H52 119.7
C53 C52 H52 119.7
C52 C53 C54 120.3(8)
C52 C53 H53 119.9
C54 C53 H53 119.9
C53 C54 C49 119.3(8)
C53 C54 H54 120.3
C49 C54 H54 120.3

loop_
_geom_bond_atom_site_label_1
_geom_bond_atom_site_label_2
_geom_bond_distance
C1 C6 1.376(11)
C1 C2 1.390(10)
C1 S3 1.770(8)
C2 C3 1.422(11)
C2 H2 0.9300
C3 C4 1.372(12)
C3 H3 0.9300
C4 C5 1.407(10)
C4 H4 0.9300
C5 C6 1.391(11)
C5 H5 0.9300
C6 H6 0.9300
C19 C20 1.380(11)
C19 C24 1.393(11)
C19 P1 1.808(8)
C20 C21 1.342(11)
C20 H20 0.9300
C21 C22 1.386(12)
C21 H21 0.9300
C22 C23 1.382(12)
C22 H22 0.9300
C23 C24 1.337(11)
C23 H23 0.9300
C24 H24 0.9300
C34 C35 1.378(11)
C34 C33 1.405(11)
C34 H34 0.9300
C35 C36 1.380(11)
C35 H35 0.9300
W1 O1 1.794(6)
W1 O2 1.872(5)
W1 S2 2.260(2)
W1 S1 2.267(2)
W1 Cu1 2.6751(12)
Cu1 S3 2.190(2)
Cu1 S2 2.243(2)
Cu1 S1 2.262(2)
P1 C7 1.801(8)
P1 C25 1.804(8)
P1 C13 1.820(8)
P2 C37 1.789(8)
P2 C31 1.793(8)
P2 C49 1.794(8)
P2 C43 1.803(8)
C7 C12 1.388(11)
C7 C8 1.397(10)
C8 C9 1.403(11)
C8 H8 0.9300
C9 C10 1.383(12)
C9 H9 0.9300
C10 C11 1.366(12)
C10 H10 0.9300
C11 C12 1.418(12)
C11 H11 0.9300
C12 H12 0.9300
C13 C14 1.385(11)
C13 C18 1.394(11)
C14 C15 1.410(10)
C14 H14 0.9300
C15 C16 1.386(11)
C15 H15 0.9300
C16 C17 1.391(11)
C16 H16 0.9300
C17 C18 1.373(11)
C17 H17 0.9300
C18 H18 0.9300
C25 C30 1.377(12)
C25 C26 1.403(12)
C26 C27 1.405(14)
C26 H26 0.9300
C27 C28 1.389(16)
C27 H27 0.9300
C28 C29 1.352(15)
C28 H28 0.9300
C29 C30 1.376(13)
C29 H29 0.9300
C30 H30 0.9300
C31 C32 1.386(11)
C31 C36 1.387(11)
C32 C33 1.393(12)
C32 H32 0.9300
C33 H33 0.9300
C36 H36 0.9300
C37 C38 1.394(11)
C37 C42 1.403(11)
C38 C39 1.405(11)
C38 H38 0.9300
C39 C40 1.365(12)
C39 H39 0.9300
C40 C41 1.381(12)
C40 H40 0.9300
C41 C42 1.391(11)
C41 H41 0.9300
C42 H42 0.9300
C43 C48 1.395(11)
C43 C44 1.400(10)
C44 C45 1.395(10)
C44 H44 0.9300
C45 C46 1.356(10)
C45 H45 0.9300
C46 C47 1.396(11)
C46 H46 0.9300
C47 C48 1.388(10)
C47 H47 0.9300
C48 H48 0.9300
C49 C50 1.391(11)
C49 C54 1.395(10)
C50 C51 1.391(11)
C50 H50 0.9300
C51 C52 1.384(11)
C51 H51 0.9300
C52 C53 1.388(12)
C52 H52 0.9300
C53 C54 1.394(11)
C53 H53 0.9300
C54 H54 0.9300
